data_7220567
loop_
_publ_author_name
'D\'iaz-Gallifa, P.'
'Fabelo, O.'
'Pas\'an, J.'
'Ca\~nadillas-Delgado, L.'
'Ram\'irez, M. A.'
'Gallardo, A. G.'
'Ruiz-P\'erez, C.'

_publ_section_title
;
 Synthesis and structural characterization of six Cu(ii)-based
 coordination polymers using the thermally tunable
 1,2,3,4-cyclobutanetetracarboxylic acid
;
_journal_issue 27
_journal_name_full CrystEngComm
_journal_page_first 5081
_journal_paper_doi 10.1039/C5CE00326A
_journal_volume 17
_journal_year 2015
_chemical_formula_sum 'C16 H8 Cu4 O21'
_chemical_formula_weight 790.38
_chemical_name_systematic
;
 ?
;
_space_group_IT_number 2
_symmetry_cell_setting triclinic
_symmetry_space_group_name_Hall '-P 1'
_symmetry_space_group_name_H-M 'P -1'
_atom_sites_solution_hydrogens geom
_atom_sites_solution_primary direct
_atom_sites_solution_secondary difmap
_audit_creation_method SHELXL-97
_audit_update_record
;
2014-11-06 deposited with the CCDC.
2015-05-26 downloaded from the CCDC.
;
_cell_angle_alpha 110.768(8)
_cell_angle_beta 96.370(8)
_cell_angle_gamma 97.671(7)
_cell_formula_units_Z 2
_cell_length_a 8.0007(8)
_cell_length_b 11.0476(9)
_cell_length_c 14.0408(11)
_cell_measurement_temperature 293(2)
_cell_volume 1133.12(19)
_computing_cell_refinement
;
CrysAlisPro, Agilent Technologies,
Version 1.171.36.24 (release 03-12-2012 CrysAlis171 .NET)
(compiled Dec  3 2012,18:21:49)
;
_computing_data_collection
;
CrysAlisPro, Agilent Technologies,
Version 1.171.36.24 (release 03-12-2012 CrysAlis171 .NET)
(compiled Dec  3 2012,18:21:49)
;
_computing_data_reduction
;
CrysAlisPro, Agilent Technologies,
Version 1.171.36.24 (release 03-12-2012 CrysAlis171 .NET)
(compiled Dec  3 2012,18:21:49)
;
_computing_molecular_graphics 'Ortep-3 for Windows (Farrugia, 1997)'
_computing_publication_material 'WinGX publication routines (Farrugia, 1999)'
_computing_structure_refinement 'SHELXL-97 (Sheldrick, 1997)'
_computing_structure_solution 'SHELXL-97 (Sheldrick, 1997)'
_diffrn_ambient_temperature 293(2)
_diffrn_measured_fraction_theta_full 0.990
_diffrn_measured_fraction_theta_max 0.990
_diffrn_measurement_device_type 'SuperNova, Dual, Cu at zero, Atlas'
_diffrn_radiation_monochromator mirror
_diffrn_radiation_source 'SuperNova (Cu) X-ray Source'
_diffrn_radiation_type 'Cu K\a'
_diffrn_radiation_wavelength 1.5418
_diffrn_reflns_av_R_equivalents 0.0343
_diffrn_reflns_av_sigmaI/netI 0.0453
_diffrn_reflns_limit_h_max 9
_diffrn_reflns_limit_h_min -6
_diffrn_reflns_limit_k_max 13
_diffrn_reflns_limit_k_min -13
_diffrn_reflns_limit_l_max 17
_diffrn_reflns_limit_l_min -17
_diffrn_reflns_number 7596
_diffrn_reflns_theta_full 71.91
_diffrn_reflns_theta_max 71.91
_diffrn_reflns_theta_min 4.36
_exptl_absorpt_coefficient_mu 5.244
_exptl_absorpt_correction_T_max 0.5231
_exptl_absorpt_correction_T_min 0.4820
_exptl_absorpt_correction_type sphere
_exptl_absorpt_process_details
;
Interpolation using  Int.Tab. Vol. C (1992) p. 523,Tab. 6.3.3.3
for values of muR in the range 0-2.5, and Int.Tab. Vol.II (1959)
p.302; Table 5.3.6 B for muR in the range 2.6-10.0.
The interpolation procedure of C.W.Dwiggins Jr (Acta Cryst.(1975)
A31,146-148) is used with some modification.
;
_exptl_crystal_colour Green
_exptl_crystal_density_diffrn 2.317
_exptl_crystal_density_method 'not measured'
_exptl_crystal_description Prism
_exptl_crystal_F_000 776
_exptl_crystal_size_max 0.3
_exptl_crystal_size_mid 0.2
_exptl_crystal_size_min 0.2
_exptl_crystal_size_rad 0.1000
_refine_diff_density_max 0.955
_refine_diff_density_min -0.651
_refine_diff_density_rms 0.149
_refine_ls_extinction_method none
_refine_ls_goodness_of_fit_ref 1.046
_refine_ls_hydrogen_treatment constr
_refine_ls_matrix_type full
_refine_ls_number_parameters 379
_refine_ls_number_reflns 4405
_refine_ls_number_restraints 0
_refine_ls_restrained_S_all 1.046
_refine_ls_R_factor_all 0.0614
_refine_ls_R_factor_gt 0.0498
_refine_ls_shift/su_max 0.001
_refine_ls_shift/su_mean 0.000
_refine_ls_structure_factor_coef Fsqd
_refine_ls_weighting_details 'calc w=1/[\s^2^(Fo^2^)+(0.0859P)^2^+2.1843P] where P=(Fo^2^+2Fc^2^)/3'
_refine_ls_weighting_scheme calc
_refine_ls_wR_factor_gt 0.1359
_refine_ls_wR_factor_ref 0.1490
_reflns_number_gt 3608
_reflns_number_total 4405
_reflns_threshold_expression >2sigma(I)
_cod_data_source_file c5ce00326a2.cif
_cod_data_source_block shelx
_cod_depositor_comments
;
The following automatic conversions were performed:

'_symmetry_cell_setting' value 'Triclinic' changed to 'triclinic'
according to
/usr/data/users/saulius/crontab/automatic-downloads/rss-feeds/RSC/lib/dictionaries/cif_core.dic
dictionary named 'cif_core.dic' version 2.4.2 from 2011-04-26.

Automatic conversion script
Id: cif_fix_values 3271 2015-04-21 07:52:19Z andrius 

 Adding full bibliography for 7220563--7220567.cif.
;
_cod_original_cell_volume 1133.12(17)
_cod_original_sg_symbol_H-M P-1
_cod_database_code 7220567
_exptl_absorpt_correction_t_ave 0.5030

loop_
_symmetry_equiv_pos_as_xyz
'x, y, z'
'-x, -y, -z'

loop_
_atom_site_label
_atom_site_type_symbol
_atom_site_fract_x
_atom_site_fract_y
_atom_site_fract_z
_atom_site_U_iso_or_equiv
_atom_site_adp_type
_atom_site_occupancy
_atom_site_symmetry_multiplicity
_atom_site_calc_flag
_atom_site_refinement_flags
Cu1 Cu 0.61735(8) 0.63031(6) 0.23110(5) 0.02221(19) Uani 1 1 d .
Cu2 Cu 0.71096(8) 0.94243(6) 0.26347(5) 0.02081(19) Uani 1 1 d .
Cu3 Cu 0.76720(8) 1.22854(6) 0.25432(5) 0.01964(19) Uani 1 1 d .
Cu4 Cu 0.16483(8) 1.28362(6) 0.24884(5) 0.02081(19) Uani 1 1 d .
O1 O 0.2843(7) 0.6225(5) 0.1080(6) 0.083(2) Uani 1 1 d .
O2 O 0.5176(4) 0.7650(3) 0.1939(3) 0.0260(7) Uani 1 1 d .
O3 O 0.6049(4) 1.0612(3) 0.2091(2) 0.0198(6) Uani 1 1 d .
O4 O 0.4202(5) 1.1928(3) 0.2096(3) 0.0353(9) Uani 1 1 d .
O5 O -0.1352(4) 0.9163(3) 0.1570(3) 0.0266(7) Uani 1 1 d .
O6 O 0.0110(4) 1.1206(3) 0.2395(3) 0.0222(7) Uani 1 1 d .
O7 O -0.0630(4) 0.7504(3) -0.1066(3) 0.0253(7) Uani 1 1 d .
O8 O 0.2190(4) 0.7923(4) -0.1114(3) 0.0263(7) Uani 1 1 d .
O9 O 1.0614(5) 0.9477(4) 0.3686(4) 0.0496(12) Uani 1 1 d .
O10 O 0.8035(4) 0.8195(3) 0.3155(3) 0.0246(7) Uani 1 1 d .
O11 O 0.7289(4) 0.5022(3) 0.2698(3) 0.0279(7) Uani 1 1 d .
O12 O 0.9258(4) 0.3946(3) 0.3025(3) 0.0214(6) Uani 1 1 d .
O13 O 1.3139(4) 0.4475(3) 0.2572(3) 0.0252(7) Uani 1 1 d .
O14 O 1.4682(4) 0.6485(3) 0.3340(3) 0.0265(7) Uani 1 1 d .
O15 O 1.2467(4) 0.7423(3) 0.6017(2) 0.0250(7) Uani 1 1 d .
O16 O 1.2951(5) 0.9441(3) 0.5949(3) 0.0331(8) Uani 1 1 d .
C1 C 0.3196(6) 0.8343(4) 0.0975(4) 0.0219(9) Uani 1 1 d .
H1 H 0.3946 0.8487 0.0503 0.026 Uiso 1 1 calc R
C2 C 0.3718(7) 0.7313(5) 0.1343(4) 0.0300(11) Uani 1 1 d .
C3 C 0.3081(6) 0.9688(4) 0.1806(3) 0.0206(9) Uani 1 1 d .
H3 H 0.2874 0.9589 0.2452 0.025 Uiso 1 1 calc R
C4 C 0.4472(6) 1.0826(5) 0.2011(4) 0.0213(9) Uani 1 1 d .
C5 C 0.1369(5) 0.9666(4) 0.1143(3) 0.0188(9) Uani 1 1 d .
H5 H 0.1562 1.0205 0.0727 0.023 Uiso 1 1 calc R
C6 C -0.0074(6) 1.0028(5) 0.1740(4) 0.0218(9) Uani 1 1 d .
C7 C 0.1316(6) 0.8184(4) 0.0493(3) 0.0195(9) Uani 1 1 d .
H7 H 0.0548 0.7607 0.0715 0.023 Uiso 1 1 calc R
C8 C 0.0942(6) 0.7816(4) -0.0665(3) 0.0204(9) Uani 1 1 d .
C9 C 1.0170(5) 0.7462(4) 0.3982(3) 0.0189(8) Uani 1 1 d .
H9 H 0.9480 0.7348 0.4489 0.023 Uiso 1 1 calc R
C10 C 0.9636(6) 0.8487(4) 0.3600(4) 0.0239(10) Uani 1 1 d .
C11 C 1.0250(5) 0.6108(4) 0.3154(3) 0.0182(8) Uani 1 1 d .
H11 H 1.0452 0.6206 0.2507 0.022 Uiso 1 1 calc R
C12 C 0.8827(6) 0.4964(4) 0.2942(3) 0.0186(8) Uani 1 1 d .
C13 C 1.1969(5) 0.6124(4) 0.3802(3) 0.0173(8) Uani 1 1 d .
H13 H 1.1768 0.5646 0.4260 0.021 Uiso 1 1 calc R
C14 C 1.3351(6) 0.5652(4) 0.3196(3) 0.0189(8) Uani 1 1 d .
C15 C 1.2111(6) 0.7620(4) 0.4390(3) 0.0192(9) Uani 1 1 d .
H15 H 1.2812 0.8124 0.4078 0.023 Uiso 1 1 calc R
C16 C 1.2571(6) 0.8208(4) 0.5547(4) 0.0200(9) Uani 1 1 d .
O1W O 0.2497(5) 1.3170(4) 0.3943(3) 0.0348(8) Uani 1 1 d .
O2W O 0.7079(7) 0.5809(5) 0.1020(4) 0.0573(13) Uani 1 1 d .
O1X O 0.3395(6) 1.1392(5) 0.4639(4) 0.0488(11) Uani 1 1 d .
O2X O 0.4195(9) 1.5343(7) 0.5555(6) 0.0329(16) Uani 0.50 1 d P
O3X O -0.3887(9) 0.6838(8) -0.0360(6) 0.088(2) Uani 1 1 d .
O4X O 0.0393(12) 0.5097(10) -0.0502(8) 0.053(2) Uani 0.50 1 d P

loop_
_atom_site_aniso_label
_atom_site_aniso_U_11
_atom_site_aniso_U_22
_atom_site_aniso_U_33
_atom_site_aniso_U_23
_atom_site_aniso_U_13
_atom_site_aniso_U_12
Cu1 0.0189(4) 0.0199(3) 0.0286(4) 0.0090(3) 0.0048(3) 0.0057(3)
Cu2 0.0209(4) 0.0179(3) 0.0228(3) 0.0055(3) 0.0035(3) 0.0072(3)
Cu3 0.0191(3) 0.0179(3) 0.0188(3) 0.0045(2) 0.0028(2) -0.0004(2)
Cu4 0.0194(4) 0.0191(3) 0.0202(3) 0.0045(3) 0.0013(3) 0.0010(3)
O1 0.064(3) 0.032(2) 0.134(6) 0.044(3) -0.066(4) -0.025(2)
O2 0.0212(16) 0.0201(15) 0.0341(18) 0.0108(14) -0.0061(14) 0.0016(13)
O3 0.0131(14) 0.0185(15) 0.0271(16) 0.0085(13) 0.0009(12) 0.0025(11)
O4 0.0259(18) 0.0200(17) 0.058(3) 0.0112(17) 0.0068(17) 0.0071(14)
O5 0.0195(16) 0.0229(16) 0.0326(18) 0.0038(14) 0.0082(14) 0.0033(13)
O6 0.0192(15) 0.0223(15) 0.0222(16) 0.0051(13) 0.0046(12) 0.0028(12)
O7 0.0222(16) 0.0320(18) 0.0185(15) 0.0071(13) 0.0018(13) 0.0024(13)
O8 0.0238(17) 0.0352(19) 0.0180(15) 0.0078(14) 0.0033(13) 0.0056(14)
O9 0.034(2) 0.035(2) 0.078(3) 0.034(2) -0.017(2) -0.0104(17)
O10 0.0198(16) 0.0179(15) 0.0321(18) 0.0075(13) -0.0047(13) 0.0031(12)
O11 0.0170(16) 0.0231(16) 0.046(2) 0.0149(15) 0.0049(14) 0.0045(13)
O12 0.0194(15) 0.0185(15) 0.0256(16) 0.0079(13) 0.0026(12) 0.0035(12)
O13 0.0254(17) 0.0169(15) 0.0275(17) 0.0014(13) 0.0071(13) 0.0021(13)
O14 0.0190(16) 0.0216(16) 0.0354(19) 0.0055(14) 0.0101(14) 0.0024(13)
O15 0.0342(18) 0.0195(15) 0.0170(15) 0.0037(12) 0.0047(13) -0.0004(13)
O16 0.052(2) 0.0209(17) 0.0233(17) 0.0044(14) 0.0049(16) 0.0107(16)
C1 0.020(2) 0.018(2) 0.024(2) 0.0047(17) 0.0009(17) 0.0012(16)
C2 0.025(2) 0.019(2) 0.039(3) 0.008(2) -0.008(2) -0.0004(19)
C3 0.019(2) 0.022(2) 0.019(2) 0.0065(17) 0.0007(16) 0.0043(17)
C4 0.019(2) 0.021(2) 0.023(2) 0.0064(17) 0.0018(17) 0.0052(17)
C5 0.015(2) 0.019(2) 0.019(2) 0.0049(17) 0.0025(16) 0.0017(16)
C6 0.019(2) 0.024(2) 0.023(2) 0.0084(18) 0.0027(17) 0.0070(18)
C7 0.019(2) 0.017(2) 0.021(2) 0.0053(17) 0.0026(17) 0.0037(16)
C8 0.022(2) 0.020(2) 0.017(2) 0.0038(17) 0.0013(17) 0.0056(17)
C9 0.015(2) 0.018(2) 0.020(2) 0.0043(17) 0.0020(16) 0.0027(16)
C10 0.020(2) 0.017(2) 0.027(2) 0.0017(18) -0.0009(18) 0.0017(17)
C11 0.018(2) 0.0138(19) 0.024(2) 0.0064(16) 0.0049(16) 0.0047(16)
C12 0.018(2) 0.018(2) 0.020(2) 0.0060(16) 0.0034(16) 0.0035(16)
C13 0.016(2) 0.0151(19) 0.019(2) 0.0053(16) 0.0023(16) 0.0016(15)
C14 0.018(2) 0.021(2) 0.018(2) 0.0073(17) 0.0007(16) 0.0066(17)
C15 0.018(2) 0.020(2) 0.020(2) 0.0085(17) 0.0049(16) 0.0042(16)
C16 0.017(2) 0.019(2) 0.024(2) 0.0070(17) 0.0063(16) 0.0066(16)
O1W 0.038(2) 0.035(2) 0.0264(18) 0.0089(15) -0.0045(15) 0.0037(16)
O2W 0.085(4) 0.062(3) 0.032(2) 0.014(2) 0.022(2) 0.038(3)
O1X 0.048(3) 0.045(2) 0.053(3) 0.024(2) 0.001(2) -0.001(2)
O2X 0.029(4) 0.031(4) 0.034(4) 0.009(3) 0.000(3) 0.003(3)
O3X 0.100(5) 0.122(6) 0.089(5) 0.072(5) 0.066(4) 0.052(4)
O4X 0.042(5) 0.048(5) 0.054(6) 0.003(4) 0.014(4) 0.003(4)

loop_
_atom_type_symbol
_atom_type_description
_atom_type_scat_dispersion_real
_atom_type_scat_dispersion_imag
_atom_type_scat_source
C C 0.0181 0.0091 'International Tables Vol C Tables 4.2.6.8 and 6.1.1.4'
H H 0.0000 0.0000 'International Tables Vol C Tables 4.2.6.8 and 6.1.1.4'
Cu Cu -1.9646 0.5888 'International Tables Vol C Tables 4.2.6.8 and 6.1.1.4'
O O 0.0492 0.0322 'International Tables Vol C Tables 4.2.6.8 and 6.1.1.4'

loop_
_geom_angle_atom_site_label_1
_geom_angle_atom_site_label_2
_geom_angle_atom_site_label_3
_geom_angle
_geom_angle_site_symmetry_1
_geom_angle_site_symmetry_3
O14 Cu1 O2W 163.8(2) 1_455 .
O14 Cu1 O11 92.97(16) 1_455 .
O2W Cu1 O11 90.47(19) . .
O14 Cu1 O2 88.68(16) 1_455 .
O2W Cu1 O2 88.66(19) . .
O11 Cu1 O2 176.93(14) . .
O14 Cu1 O10 97.76(14) 1_455 .
O2W Cu1 O10 96.9(2) . .
O11 Cu1 O10 102.70(13) . .
O2 Cu1 O10 74.49(13) . .
O10 Cu2 O16 89.17(15) . 2_776
O10 Cu2 O3 176.94(13) . .
O16 Cu2 O3 91.26(15) 2_776 .
O10 Cu2 O5 92.32(15) . 1_655
O16 Cu2 O5 140.38(16) 2_776 1_655
O3 Cu2 O5 89.28(15) . 1_655
O10 Cu2 O2 76.85(13) . .
O16 Cu2 O2 117.18(16) 2_776 .
O3 Cu2 O2 100.28(13) . .
O5 Cu2 O2 101.64(14) 1_655 .
O12 Cu3 O15 88.17(14) 1_565 2_776
O12 Cu3 O8 89.89(15) 1_565 2_675
O15 Cu3 O8 177.44(15) 2_776 2_675
O12 Cu3 O3 178.51(14) 1_565 .
O15 Cu3 O3 90.37(14) 2_776 .
O8 Cu3 O3 91.55(14) 2_675 .
O12 Cu3 O6 87.84(12) 1_565 1_655
O15 Cu3 O6 98.38(14) 2_776 1_655
O8 Cu3 O6 83.21(13) 2_675 1_655
O3 Cu3 O6 92.66(12) . 1_655
O7 Cu4 O1W 175.67(16) 2_575 .
O7 Cu4 O13 90.85(15) 2_575 1_465
O1W Cu4 O13 91.64(16) . 1_465
O7 Cu4 O6 88.42(14) 2_575 .
O1W Cu4 O6 89.03(15) . .
O13 Cu4 O6 178.79(14) 1_465 .
O7 Cu4 O4 96.97(15) 2_575 .
O1W Cu4 O4 86.88(16) . .
O13 Cu4 O4 82.11(13) 1_465 .
O6 Cu4 O4 98.94(13) . .
C2 O2 Cu1 119.2(3) . .
C2 O2 Cu2 135.8(3) . .
Cu1 O2 Cu2 104.86(14) . .
C4 O3 Cu3 109.9(3) . .
C4 O3 Cu2 131.4(3) . .
Cu3 O3 Cu2 107.99(14) . .
C4 O4 Cu4 128.3(3) . .
C6 O5 Cu2 118.2(3) . 1_455
C6 O6 Cu4 129.5(3) . .
C6 O6 Cu3 118.8(3) . 1_455
Cu4 O6 Cu3 91.69(13) . 1_455
C8 O7 Cu4 128.1(3) . 2_575
C8 O8 Cu3 132.0(3) . 2_675
C10 O10 Cu2 119.0(3) . .
C10 O10 Cu1 134.0(3) . .
Cu2 O10 Cu1 103.21(14) . .
C12 O11 Cu1 133.2(3) . .
C12 O12 Cu3 121.9(3) . 1_545
C14 O13 Cu4 132.0(3) . 1_645
C14 O14 Cu1 122.2(3) . 1_655
C16 O15 Cu3 131.5(3) . 2_776
C16 O16 Cu2 127.8(3) . 2_776
C2 C1 C7 119.1(4) . .
C2 C1 C3 117.5(4) . .
C7 C1 C3 89.9(3) . .
O1 C2 O2 122.4(5) . .
O1 C2 C1 122.4(5) . .
O2 C2 C1 115.2(4) . .
C4 C3 C1 118.0(4) . .
C4 C3 C5 116.0(4) . .
C1 C3 C5 88.7(3) . .
O4 C4 O3 120.1(4) . .
O4 C4 C3 122.9(4) . .
O3 C4 C3 116.9(4) . .
C6 C5 C7 118.2(4) . .
C6 C5 C3 115.2(4) . .
C7 C5 C3 89.0(3) . .
O5 C6 O6 124.0(4) . .
O5 C6 C5 118.2(4) . .
O6 C6 C5 117.7(4) . .
C8 C7 C1 116.5(4) . .
C8 C7 C5 114.6(4) . .
C1 C7 C5 89.2(3) . .
O8 C8 O7 126.9(4) . .
O8 C8 C7 117.4(4) . .
O7 C8 C7 115.5(4) . .
C10 C9 C11 117.1(4) . .
C10 C9 C15 117.3(4) . .
C11 C9 C15 88.8(3) . .
O9 C10 O10 123.8(5) . .
O9 C10 C9 123.0(4) . .
O10 C10 C9 113.3(4) . .
C12 C11 C9 118.9(4) . .
C12 C11 C13 116.8(4) . .
C9 C11 C13 88.5(3) . .
O11 C12 O12 121.9(4) . .
O11 C12 C11 121.7(4) . .
O12 C12 C11 116.4(4) . .
C14 C13 C15 118.6(4) . .
C14 C13 C11 115.9(4) . .
C15 C13 C11 89.0(3) . .
O14 C14 O13 123.0(4) . .
O14 C14 C13 116.9(4) . .
O13 C14 C13 120.2(4) . .
C16 C15 C13 120.3(4) . .
C16 C15 C9 113.6(4) . .
C13 C15 C9 88.7(3) . .
O16 C16 O15 126.6(4) . .
O16 C16 C15 116.1(4) . .
O15 C16 C15 117.1(4) . .

loop_
_geom_bond_atom_site_label_1
_geom_bond_atom_site_label_2
_geom_bond_distance
_geom_bond_site_symmetry_2
Cu1 O14 1.947(3) 1_455
Cu1 O2W 1.950(5) .
Cu1 O11 1.967(3) .
Cu1 O2 1.975(3) .
Cu1 O10 2.239(3) .
Cu2 O10 1.944(3) .
Cu2 O16 1.949(4) 2_776
Cu2 O3 1.972(3) .
Cu2 O5 2.007(3) 1_655
Cu2 O2 2.165(3) .
Cu3 O12 1.935(3) 1_565
Cu3 O15 1.950(3) 2_776
Cu3 O8 1.954(3) 2_675
Cu3 O3 1.963(3) .
Cu3 O6 2.409(3) 1_655
Cu4 O7 1.954(3) 2_575
Cu4 O1W 1.964(4) .
Cu4 O13 1.989(3) 1_465
Cu4 O6 1.995(3) .
Cu4 O4 2.427(4) .
O1 C2 1.214(7) .
O2 C2 1.283(6) .
O3 C4 1.314(5) .
O4 C4 1.232(6) .
O5 C6 1.241(6) .
O5 Cu2 2.007(3) 1_455
O6 C6 1.278(6) .
O6 Cu3 2.409(3) 1_455
O7 C8 1.267(6) .
O7 Cu4 1.954(3) 2_575
O8 C8 1.254(6) .
O8 Cu3 1.954(3) 2_675
O9 C10 1.216(6) .
O10 C10 1.305(6) .
O11 C12 1.257(6) .
O12 C12 1.258(6) .
O12 Cu3 1.935(3) 1_545
O13 C14 1.260(6) .
O13 Cu4 1.989(3) 1_645
O14 C14 1.258(6) .
O14 Cu1 1.947(3) 1_655
O15 C16 1.262(6) .
O15 Cu3 1.950(3) 2_776
O16 C16 1.254(6) .
O16 Cu2 1.949(4) 2_776
C1 C2 1.494(7) .
C1 C7 1.540(6) .
C1 C3 1.553(6) .
C3 C4 1.484(6) .
C3 C5 1.560(6) .
C5 C6 1.515(6) .
C5 C7 1.558(6) .
C7 C8 1.513(6) .
C9 C10 1.505(7) .
C9 C11 1.549(6) .
C9 C15 1.558(6) .
C11 C12 1.503(6) .
C11 C13 1.557(6) .
C13 C14 1.505(6) .
C13 C15 1.545(6) .
C15 C16 1.500(6) .
O4X O4X 1.67(2) 2_565
